data_7209095
loop_
_publ_author_name
'Yu, Hai-Yang'
'Fang, Xin'
'Zhang, Ke-Ke'
'Lin, Mei-Jin'
'Gao, Dan'
'Huang, Ming-Dong'
'Wang, Jun-Dong'

_publ_section_title
;
 Hydrothermal synthesis of benzothiazole--carboxylic cadmium(ii)
 coordination networks: pH-controlled topologies and compositional
 distributions
;
_journal_issue 2
_journal_name_full CrystEngComm
_journal_page_first 343
_journal_paper_doi 10.1039/c2ce26559a
_journal_volume 15
_journal_year 2013
_chemical_formula_moiety 'C16 H10 Cd N4 O4 S2'
_chemical_formula_sum 'C16 H10 Cd N4 O4 S2'
_chemical_formula_weight 498.80
_chemical_name_systematic
;
?
;
_space_group_IT_number 15
_symmetry_cell_setting monoclinic
_symmetry_space_group_name_Hall '-C 2yc'
_symmetry_space_group_name_H-M 'C 1 2/c 1'
_atom_sites_solution_hydrogens geom
_atom_sites_solution_primary direct
_atom_sites_solution_secondary difmap
_audit_creation_method SHELXL-97
_cell_angle_alpha 90.00
_cell_angle_beta 94.14(3)
_cell_angle_gamma 90.00
_cell_formula_units_Z 4
_cell_length_a 13.655(3)
_cell_length_b 13.995(3)
_cell_length_c 13.136(3)
_cell_measurement_reflns_used 3747
_cell_measurement_temperature 293(2)
_cell_measurement_theta_max 27.4894
_cell_measurement_theta_min 3.1096
_cell_volume 2503.8(10)
_computing_cell_refinement 'Crystalclear(Rigaku Inc., 2007)'
_computing_data_collection 'Crystalclear(Rigaku Inc., 2007)'
_computing_data_reduction 'Crystalclear(Rigaku Inc., 2007)'
_computing_molecular_graphics 'ORTEX (P. McArdle, 1995)'
_computing_publication_material 'SHELXL-97-2 (Sheldrick, 1997)'
_computing_structure_refinement 'SHELXL-97 (Sheldrick, 1997)'
_computing_structure_solution 'SHELXS-97 (Sheldrick, 1990)'
_diffrn_ambient_temperature 293(2)
_diffrn_detector_area_resol_mean 28.5714
_diffrn_measured_fraction_theta_full 0.986
_diffrn_measured_fraction_theta_max 0.986
_diffrn_measurement_device_type 'Rigaku Saturn 724 CCD area-detector'
_diffrn_measurement_method '\w scan'
_diffrn_radiation_monochromator graphite
_diffrn_radiation_source 'fine-focus sealed tube'
_diffrn_radiation_type MoK\a
_diffrn_radiation_wavelength 0.71073
_diffrn_reflns_av_R_equivalents 0.0506
_diffrn_reflns_av_sigmaI/netI 0.0446
_diffrn_reflns_limit_h_max 17
_diffrn_reflns_limit_h_min -17
_diffrn_reflns_limit_k_max 18
_diffrn_reflns_limit_k_min -12
_diffrn_reflns_limit_l_max 17
_diffrn_reflns_limit_l_min -17
_diffrn_reflns_number 10345
_diffrn_reflns_theta_full 27.51
_diffrn_reflns_theta_max 27.51
_diffrn_reflns_theta_min 3.30
_exptl_absorpt_coefficient_mu 1.061
_exptl_absorpt_correction_T_max 0.9194
_exptl_absorpt_correction_T_min 0.9456
_exptl_absorpt_correction_type numerical
_exptl_absorpt_process_details 'NUMABS; Higashi, 2000'
_exptl_crystal_colour yellow
_exptl_crystal_density_diffrn 1.323
_exptl_crystal_density_method 'not measured'
_exptl_crystal_description column
_exptl_crystal_F_000 984
_exptl_crystal_size_max 0.2300
_exptl_crystal_size_mid 0.2100
_exptl_crystal_size_min 0.1400
_refine_diff_density_max 1.524
_refine_diff_density_min -0.845
_refine_diff_density_rms 0.162
_refine_ls_extinction_method none
_refine_ls_goodness_of_fit_ref 1.322
_refine_ls_hydrogen_treatment refall
_refine_ls_matrix_type full
_refine_ls_number_parameters 130
_refine_ls_number_reflns 2844
_refine_ls_number_restraints 0
_refine_ls_restrained_S_all 1.322
_refine_ls_R_factor_all 0.0781
_refine_ls_R_factor_gt 0.0723
_refine_ls_shift/su_max 4.784
_refine_ls_shift/su_mean 0.389
_refine_ls_structure_factor_coef Fsqd
_refine_ls_weighting_details 'calc w=1/[\s^2^(Fo^2^)+(0.0743P)^2^+11.9358P] where P=(Fo^2^+2Fc^2^)/3'
_refine_ls_weighting_scheme calc
_refine_ls_wR_factor_gt 0.1873
_refine_ls_wR_factor_ref 0.1914
_reflns_number_gt 2625
_reflns_number_total 2844
_reflns_threshold_expression >2sigma(I)
_cod_data_source_file c2ce26559a.txt
_cod_data_source_block 2
_cod_depositor_comments
;
The following automatic conversions were performed:

'_symmetry_cell_setting' value 'Monoclinic' changed to 'monoclinic'
according to /home/saulius/struct/CIF-dictionaries/cif_core.dic
dictionary named 'cif_core.dic' version 2.4.2 from
2011-04-26.

'_exptl_absorpt_correction_type' value 'Numerical'
changed to 'numerical' according to
/home/saulius/struct/CIF-dictionaries/cif_core.dic dictionary named
'cif_core.dic' version 2.4.2 from 2011-04-26.

Automatic conversion script
Id: cif_fix_values 1891 2012-01-12 08:04:46Z andrius 
;
_cod_original_cell_volume 2503.9(9)
_cod_original_sg_symbol_Hall -C2yc
_cod_original_sg_symbol_H-M C2/c
_cod_database_code 7209095

loop_
_symmetry_equiv_pos_as_xyz
'x, y, z'
'-x, y, -z+1/2'
'x+1/2, y+1/2, z'
'-x+1/2, y+1/2, -z+1/2'
'-x, -y, -z'
'x, -y, z-1/2'
'-x+1/2, -y+1/2, -z'
'x+1/2, -y+1/2, z-1/2'

loop_
_atom_site_label
_atom_site_type_symbol
_atom_site_fract_x
_atom_site_fract_y
_atom_site_fract_z
_atom_site_U_iso_or_equiv
_atom_site_adp_type
_atom_site_occupancy
_atom_site_symmetry_multiplicity
_atom_site_calc_flag
_atom_site_refinement_flags
Cd1 Cd 0.0000 0.49400(4) 0.2500 0.0352(2) Uani 1 2 d S
O1 O -0.1390(4) 0.5503(3) 0.1428(4) 0.0537(12) Uani 1 1 d .
O2 O -0.1059(4) 0.6124(4) 0.2932(4) 0.0564(13) Uani 1 1 d .
N2 N -0.0844(4) 0.4046(4) 0.0047(4) 0.0465(13) Uani 1 1 d .
H2A H -0.1079 0.4528 0.0353 0.056 Uiso 1 1 calc R
H2B H -0.1112 0.3862 -0.0533 0.056 Uiso 1 1 calc R
N1 N 0.0391(4) 0.3813(4) 0.1349(4) 0.0399(12) Uani 1 1 d .
S1 S 0.03979(14) 0.25915(13) -0.01375(12) 0.0467(4) Uani 1 1 d .
C1 C -0.1553(5) 0.6117(5) 0.2082(5) 0.0418(14) Uani 1 1 d .
C2 C -0.2345(5) 0.6843(5) 0.1890(5) 0.0417(14) Uani 1 1 d .
C3 C -0.2452(5) 0.7559(5) 0.2607(5) 0.056(2) Uani 1 1 d .
H3 H -0.2020 0.7585 0.3188 0.067 Uiso 1 1 calc R
C4 C -0.0067(5) 0.3586(4) 0.0468(5) 0.0376(13) Uani 1 1 d .
C5 C 0.1171(5) 0.3187(5) 0.1591(5) 0.0402(13) Uani 1 1 d .
C6 C 0.1805(6) 0.3237(6) 0.2470(5) 0.057(2) Uani 1 1 d .
H6 H 0.1733 0.3712 0.2953 0.068 Uiso 1 1 calc R
C7 C 0.1292(5) 0.2474(4) 0.0872(5) 0.0393(13) Uani 1 1 d .
C8 C 0.2048(4) 0.1795(4) 0.1004(4) 0.0438(14) Uani 1 1 d .
H8 H 0.2136 0.1330 0.0513 0.053 Uiso 1 1 calc R
Q1 C -0.1717(4) 0.0821(4) -0.0189(4) 0.181(6) Uiso 1 1 d R
Q2 C -0.1715(4) 0.0245(4) 0.0794(4) 0.170(7) Uiso 1 1 d R
Q3 C 0.0007(4) -0.0013(4) 0.0003(4) 0.217(13) Uiso 1 2 d SR
Q4 C -0.0017(4) -0.0050(4) 0.1224(4) 0.231(10) Uiso 1 1 d R
Q5 C 0.0007(4) -0.0082(4) 0.2503(4) 0.267(16) Uiso 1 2 d SR
Q6 C -0.0859(4) -0.0021(4) 0.1912(4) 0.255(12) Uiso 1 1 d R
Q7 C -0.0825(4) 0.0091(4) -0.0110(4) 0.261(12) Uiso 1 1 d R

loop_
_atom_site_aniso_label
_atom_site_aniso_U_11
_atom_site_aniso_U_22
_atom_site_aniso_U_33
_atom_site_aniso_U_23
_atom_site_aniso_U_13
_atom_site_aniso_U_12
Cd1 0.0358(4) 0.0312(3) 0.0376(4) 0.000 -0.0034(3) 0.000
O1 0.054(3) 0.045(3) 0.060(3) -0.009(2) -0.008(2) 0.016(2)
O2 0.059(3) 0.070(3) 0.039(3) 0.001(2) -0.005(2) 0.027(3)
N2 0.052(3) 0.048(3) 0.037(3) -0.004(2) -0.010(2) 0.012(3)
N1 0.044(3) 0.038(3) 0.036(3) -0.004(2) -0.006(2) 0.011(2)
S1 0.0538(10) 0.0451(9) 0.0393(8) -0.0100(7) -0.0091(7) 0.0097(8)
C1 0.044(3) 0.040(3) 0.042(3) 0.006(3) 0.004(3) 0.007(3)
C2 0.044(3) 0.042(3) 0.038(3) -0.001(3) -0.004(3) 0.008(3)
C3 0.057(5) 0.064(5) 0.043(4) -0.014(3) -0.014(3) 0.024(4)
C4 0.043(3) 0.037(3) 0.032(3) 0.002(2) 0.001(2) 0.001(3)
C5 0.041(3) 0.040(3) 0.040(3) -0.001(3) 0.001(3) 0.007(3)
C6 0.062(5) 0.061(4) 0.043(4) -0.018(3) -0.019(3) 0.025(4)
C7 0.045(3) 0.040(3) 0.032(3) -0.003(2) -0.002(3) 0.006(3)
C8 0.051(4) 0.041(3) 0.039(3) -0.004(3) -0.002(3) 0.009(3)

loop_
_atom_type_symbol
_atom_type_description
_atom_type_scat_dispersion_real
_atom_type_scat_dispersion_imag
_atom_type_scat_source
C C 0.0033 0.0016 'International Tables Vol C Tables 4.2.6.8 and 6.1.1.4'
H H 0.0000 0.0000 'International Tables Vol C Tables 4.2.6.8 and 6.1.1.4'
N N 0.0061 0.0033 'International Tables Vol C Tables 4.2.6.8 and 6.1.1.4'
O O 0.0106 0.0060 'International Tables Vol C Tables 4.2.6.8 and 6.1.1.4'
S S 0.1246 0.1234 'International Tables Vol C Tables 4.2.6.8 and 6.1.1.4'
Cd Cd -0.8075 1.2024 'International Tables Vol C Tables 4.2.6.8 and 6.1.1.4'

loop_
_geom_angle_atom_site_label_1
_geom_angle_atom_site_label_2
_geom_angle_atom_site_label_3
_geom_angle
_geom_angle_site_symmetry_1
_geom_angle_site_symmetry_3
N1 Cd1 N1 92.2(3) . 2
N1 Cd1 O2 98.8(2) . 2
N1 Cd1 O2 147.83(18) 2 2
N1 Cd1 O2 147.83(18) . .
N1 Cd1 O2 98.8(2) 2 .
O2 Cd1 O2 87.7(3) 2 .
N1 Cd1 O1 113.69(19) . 2
N1 Cd1 O1 92.92(17) 2 2
O2 Cd1 O1 54.98(17) 2 2
O2 Cd1 O1 95.91(19) . 2
N1 Cd1 O1 92.92(17) . .
N1 Cd1 O1 113.69(19) 2 .
O2 Cd1 O1 95.91(19) 2 .
O2 Cd1 O1 54.98(17) . .
O1 Cd1 O1 141.9(2) 2 .
N1 Cd1 C1 109.8(2) . 2
N1 Cd1 C1 120.32(19) 2 2
O2 Cd1 C1 27.65(18) 2 2
O2 Cd1 C1 90.5(2) . 2
O1 Cd1 C1 27.41(17) 2 2
O1 Cd1 C1 119.39(19) . 2
N1 Cd1 C1 120.32(19) . .
N1 Cd1 C1 109.8(2) 2 .
O2 Cd1 C1 90.5(2) 2 .
O2 Cd1 C1 27.65(18) . .
O1 Cd1 C1 119.39(19) 2 .
O1 Cd1 C1 27.41(17) . .
C1 Cd1 C1 105.1(3) 2 .
C1 O1 Cd1 89.7(4) . .
C1 O2 Cd1 94.7(4) . .
C4 N1 C5 110.8(5) . .
C4 N1 Cd1 129.3(4) . .
C5 N1 Cd1 119.7(4) . .
C7 S1 C4 89.2(3) . .
O1 C1 O2 120.2(6) . .
O1 C1 C2 121.1(6) . .
O2 C1 C2 118.7(6) . .
O1 C1 Cd1 62.9(3) . .
O2 C1 Cd1 57.6(3) . .
C2 C1 Cd1 174.4(5) . .
C3 C2 C8 121.4(6) . 3_455
C3 C2 C1 119.1(6) . .
C8 C2 C1 119.6(6) 3_455 .
C2 C3 C6 120.9(6) . 3_455
N1 C4 N2 124.4(6) . .
N1 C4 S1 115.4(5) . .
N2 C4 S1 120.2(5) . .
C6 C5 N1 125.1(6) . .
C6 C5 C7 120.0(6) . .
N1 C5 C7 114.9(6) . .
C5 C6 C3 118.5(6) . 3_545
C8 C7 C5 121.6(6) . .
C8 C7 S1 128.7(5) . .
C5 C7 S1 109.7(5) . .
C7 C8 C2 117.6(5) . 3_545
Q2 Q1 Q7 69.5 . .
Q1 Q2 Q7 57.0 . .
Q1 Q2 Q6 138.0 . .
Q7 Q2 Q6 94.8 . .
Q7 Q3 Q7 178.3(5) . 5
Q7 Q3 Q4 92.4 . .
Q7 Q3 Q4 87.9(6) 5 .
Q7 Q3 Q4 86.7(4) . 5
Q7 Q3 Q4 93.0(8) 5 5
Q4 Q3 Q4 178.5(4) . 5
Q6 Q4 Q3 131.8 . .
Q6 Q4 Q5 50.5 . .
Q3 Q4 Q5 177.7 . .
Q6 Q4 Q7 167.3(3) . 5
Q3 Q4 Q7 35.6(3) . 5
Q5 Q4 Q7 142.2(3) . 5
Q6 Q4 Q7 97.2 . .
Q3 Q4 Q7 34.6 . .
Q5 Q4 Q7 147.6 . .
Q7 Q4 Q7 70.2(3) 5 .
Q6 Q5 Q6 172.8 2 .
Q6 Q5 Q4 58.9(4) 2 2
Q6 Q5 Q4 120.6(4) . 2
Q6 Q5 Q4 121.5(5) 2 .
Q6 Q5 Q4 58.5 . .
Q4 Q5 Q4 176.86(10) 2 .
Q5 Q6 Q4 71.0 . .
Q5 Q6 Q2 159.1 . .
Q4 Q6 Q2 89.7 . .
Q3 Q7 Q1 147.2 . .
Q3 Q7 Q2 130.6 . .
Q1 Q7 Q2 53.5 . .
Q3 Q7 Q4 56.9(3) . 5
Q1 Q7 Q4 117.8(3) . 5
Q2 Q7 Q4 171.3(3) . 5
Q3 Q7 Q4 53.0 . .
Q1 Q7 Q4 119.3 . .
Q2 Q7 Q4 77.7 . .
Q4 Q7 Q4 109.8(3) 5 .

loop_
_geom_bond_atom_site_label_1
_geom_bond_atom_site_label_2
_geom_bond_distance
_geom_bond_site_symmetry_2
Cd1 N1 2.276(5) .
Cd1 N1 2.276(5) 2
Cd1 O2 2.297(5) 2
Cd1 O2 2.297(5) .
Cd1 O1 2.413(5) 2
Cd1 O1 2.413(5) .
Cd1 C1 2.711(6) 2
Cd1 C1 2.711(6) .
O1 C1 1.248(8) .
O2 C1 1.262(8) .
N2 C4 1.327(8) .
N1 C4 1.314(8) .
N1 C5 1.397(8) .
S1 C7 1.744(6) .
S1 C4 1.745(6) .
C1 C2 1.492(9) .
C2 C3 1.390(9) .
C2 C8 1.381(8) 3_455
C3 C6 1.391(9) 3_455
C5 C6 1.394(9) .
C5 C7 1.392(8) .
C6 C3 1.391(9) 3_545
C7 C8 1.404(8) .
C8 C2 1.381(8) 3_545
Q1 Q2 1.5221 .
Q1 Q7 1.5874 .
Q2 Q7 1.7726 .
Q2 Q6 1.8477 .
Q3 Q7 1.1444 .
Q3 Q7 1.120(12) 5
Q3 Q4 1.6075 .
Q3 Q4 1.614(11) 5
Q4 Q6 1.5134 .
Q4 Q5 1.6787 .
Q4 Q7 1.925(12) 5
Q4 Q7 2.0120 .
Q5 Q6 1.350(11) 2
Q5 Q6 1.3696 .
Q5 Q4 1.673(11) 2
Q7 Q4 1.925(12) 5
